data_4321549
loop_
_publ_author_name
'Long Pan'
'Nancy Ching'
'Xiaoying Huang'
'Jing Li'

_publ_contact_author
; 
Li, Jing
Department of Chemistry,
Rutgers University,
Camden, NJ 08102, USA
;
_publ_contact_author_email jingli@crab.rutgers.edu
_publ_contact_author_fax +1(609)225-6506
_publ_contact_author_phone +1(609)225-6160
_publ_section_title
;
 Reactions and Reactivity of Co-bpdc Coordination Polymers (bpdc =
 4,4'-biphenyldicarboxylate)
;
_journal_name_full 'Inorganic Chemistry'
_journal_page_first 5333
_journal_page_last 5340
_journal_paper_doi 10.1021/ic0004939
_journal_volume 39
_journal_year 2000
_chemical_formula_moiety '[Co(bpdc)(H2O)2]H2O'
_chemical_formula_sum 'C14 H14 Co O7'
_chemical_formula_weight 353.18
_chemical_name_systematic 'diaqua-(4,4'-biphenyldicarboxylato) Cobalt(II) hydrate'
_space_group_IT_number 15
_symmetry_cell_setting monoclinic
_symmetry_space_group_name_Hall '-C 2yc'
_symmetry_space_group_name_H-M 'C 1 2/c 1'
_atom_sites_solution_hydrogens difmap
_atom_sites_solution_primary direct
_atom_sites_solution_secondary difmap
_audit_creation_method SHELXL-97
_cell_angle_alpha 90.00
_cell_angle_beta 95.84(3)
_cell_angle_gamma 90.00
_cell_formula_units_Z 4
_cell_length_a 6.9500(10)
_cell_length_b 31.585(6)
_cell_length_c 6.2260(10)
_cell_measurement_reflns_used 25
_cell_measurement_temperature 293(2)
_cell_measurement_theta_max 10.99
_cell_measurement_theta_min 8.79
_cell_volume 1359.6(4)
_computing_cell_refinement CAD4/PC
_computing_data_collection CAD4/PC
_computing_data_reduction XCAD4/PC
_computing_molecular_graphics SCHAKAL
_computing_publication_material 'Window Word97'
_computing_structure_refinement 'SHELXL-97 (Sheldrick, 1997)'
_computing_structure_solution 'SHELXS-97 (Sheldrick, 1990)'
_diffrn_ambient_temperature 293(2)
_diffrn_measured_fraction_theta_full 0.489
_diffrn_measured_fraction_theta_max 0.489
_diffrn_measurement_device_type 'Enraf-Nonius CAD4'
_diffrn_measurement_method \w
_diffrn_radiation_monochromator graphite
_diffrn_radiation_source 'fine-focus sealed tube'
_diffrn_radiation_type MoK\a
_diffrn_radiation_wavelength 0.71073
_diffrn_reflns_av_R_equivalents 0.0609
_diffrn_reflns_av_sigmaI/netI 0.0425
_diffrn_reflns_limit_h_max 8
_diffrn_reflns_limit_h_min 0
_diffrn_reflns_limit_k_max 38
_diffrn_reflns_limit_k_min 0
_diffrn_reflns_limit_l_max 7
_diffrn_reflns_limit_l_min -7
_diffrn_reflns_number 1440
_diffrn_reflns_theta_full 25.97
_diffrn_reflns_theta_max 25.97
_diffrn_reflns_theta_min 2.58
_diffrn_standards_decay_% +-1.5
_diffrn_standards_interval_count 200
_diffrn_standards_interval_time 15000
_diffrn_standards_number 3
_exptl_absorpt_coefficient_mu 1.297
_exptl_absorpt_correction_T_max 0.9999
_exptl_absorpt_correction_T_min 0.8344
_exptl_absorpt_correction_type 'empirical psi scans'
_exptl_crystal_colour brownish
_exptl_crystal_density_diffrn 1.725
_exptl_crystal_density_method 'not measured'
_exptl_crystal_description plate-like
_exptl_crystal_F_000 724
_exptl_crystal_size_max 0.32
_exptl_crystal_size_mid 0.16
_exptl_crystal_size_min 0.01
_refine_diff_density_max 0.586
_refine_diff_density_min -0.695
_refine_diff_density_rms 0.095
_refine_ls_extinction_method none
_refine_ls_goodness_of_fit_ref 1.085
_refine_ls_hydrogen_treatment mixed
_refine_ls_matrix_type full
_refine_ls_number_parameters 100
_refine_ls_number_reflns 1015
_refine_ls_number_restraints 0
_refine_ls_restrained_S_all 1.085
_refine_ls_R_factor_all 0.0679
_refine_ls_R_factor_gt 0.0409
_refine_ls_shift/su_max 0.000
_refine_ls_shift/su_mean 0.000
_refine_ls_structure_factor_coef Fsqd
_refine_ls_weighting_details 'w=1/[\s^2^(Fo^2^)+(0.0100P)^2^+8.0000P] where P=(Fo^2^+2Fc^2^)/3'
_refine_ls_weighting_scheme calc
_refine_ls_wR_factor_gt 0.0880
_refine_ls_wR_factor_ref 0.0955
_reflns_number_gt 1015
_reflns_number_total 1337
_reflns_threshold_expression >2sigma(I)
_cod_data_source_file ic0004939_1.cif
_cod_data_source_block compound(I)nc1-133a
_cod_depositor_comments
;
The following automatic conversions were performed:

'_refine_ls_weighting_scheme' value 'calc
w=1/[\s^2^(Fo^2^)+(0.0100P)^2^+8.0000P] where P=(Fo^2^+2Fc^2^)/3' was
changed to 'calc'. New tag '_refine_ls_weighting_details' was
created. The value of the new tag was set to
'w=1/[\s^2^(Fo^2^)+(0.0100P)^2^+8.0000P] where P=(Fo^2^+2Fc^2^)/3'.

Automatic conversion script
Id: cif_fix_values 3143 2015-03-26 13:38:13Z robertas 
;
_cod_database_code 4321549

loop_
_symmetry_equiv_pos_as_xyz
'x, y, z'
'-x, y, -z+1/2'
'x+1/2, y+1/2, z'
'-x+1/2, y+1/2, -z+1/2'
'-x, -y, -z'
'x, -y, z-1/2'
'-x+1/2, -y+1/2, -z'
'x+1/2, -y+1/2, z-1/2'

loop_
_atom_site_label
_atom_site_type_symbol
_atom_site_fract_x
_atom_site_fract_y
_atom_site_fract_z
_atom_site_U_iso_or_equiv
_atom_site_adp_type
_atom_site_occupancy
_atom_site_calc_flag
_atom_site_refinement_flags
_atom_site_disorder_assembly
_atom_site_disorder_group
Co Co 0.5000 0.5000 0.0000 0.0232(2) Uani 1 d S . .
O1 O 0.4864(4) 0.43845(7) 0.0708(4) 0.0316(7) Uani 1 d . . .
O2 O 0.6007(5) 0.08300(8) 0.1229(5) 0.0418(8) Uani 1 d . . .
O3 O 0.2919(4) 0.51234(7) 0.2234(4) 0.0246(6) Uani 1 d . . .
H1 H 0.1898 0.4957 0.2015 0.030 Uiso 1 d R . .
H2 H 0.2330 0.5363 0.1889 0.030 Uiso 1 d R . .
O4 O 0.0000 0.45706(12) 0.2500 0.0362(10) Uani 1 d S . .
H3 H -0.0417 0.4413 0.1437 0.043 Uiso 1 d R . .
C1 C 0.5000 0.42041(15) 0.2500 0.0230(11) Uani 1 d S . .
C2 C 0.5000 0.37282(15) 0.2500 0.0221(11) Uani 1 d S . .
C3 C 0.4530(6) 0.35106(11) 0.0597(7) 0.0287(9) Uani 1 d . . .
H4 H 0.4053 0.3671 -0.0619 0.034 Uiso 1 d R . .
C4 C 0.4509(6) 0.30714(11) 0.0613(7) 0.0303(9) Uani 1 d . . .
H5 H 0.4173 0.2912 -0.0757 0.036 Uiso 1 d R . .
C5 C 0.5000 0.28471(15) 0.2500 0.0250(12) Uani 1 d S . .
C6 C 0.5000 0.23754(15) 0.2500 0.0272(12) Uani 1 d S . .
C7 C 0.5583(6) 0.21476(12) 0.0777(7) 0.0291(9) Uiso 1 d . . .
H6 H 0.5987 0.2288 -0.0498 0.035 Uiso 1 d R . .
C8 C 0.5617(6) 0.17117(11) 0.0791(7) 0.0296(9) Uani 1 d . . .
H7 H 0.6054 0.1568 -0.0334 0.036 Uiso 1 d R . .
C9 C 0.5000 0.14896(15) 0.2500 0.0259(12) Uani 1 d S . .
C10 C 0.5000 0.10143(16) 0.2500 0.0315(13) Uani 1 d S . .

loop_
_atom_site_aniso_label
_atom_site_aniso_U_11
_atom_site_aniso_U_22
_atom_site_aniso_U_33
_atom_site_aniso_U_23
_atom_site_aniso_U_13
_atom_site_aniso_U_12
Co 0.0323(4) 0.0122(3) 0.0266(4) 0.0015(3) 0.0104(3) 0.0005(3)
O1 0.0510(18) 0.0122(12) 0.0329(16) 0.0035(11) 0.0117(14) -0.0008(12)
O2 0.063(2) 0.0172(13) 0.0473(19) -0.0024(13) 0.0152(16) 0.0097(13)
O3 0.0288(14) 0.0143(11) 0.0320(15) -0.0001(10) 0.0092(11) 0.0029(10)
O4 0.042(2) 0.024(2) 0.042(3) 0.000 0.005(2) 0.000
C1 0.026(3) 0.012(2) 0.032(3) 0.000 0.009(2) 0.000
C2 0.024(3) 0.013(2) 0.030(3) 0.000 0.008(2) 0.000
C3 0.036(2) 0.0168(17) 0.034(2) 0.0041(16) 0.0053(17) 0.0008(16)
C4 0.040(2) 0.0159(17) 0.035(2) -0.0061(16) 0.0062(18) -0.0025(16)
C5 0.029(3) 0.012(2) 0.035(3) 0.000 0.008(2) 0.000
C6 0.028(3) 0.013(2) 0.041(3) 0.000 0.007(2) 0.000
C8 0.035(2) 0.0181(18) 0.038(2) -0.0053(16) 0.0114(17) -0.0001(16)
C9 0.026(3) 0.013(2) 0.039(3) 0.000 0.005(2) 0.000
C10 0.040(3) 0.015(3) 0.039(3) 0.000 0.004(3) 0.000

loop_
_atom_type_symbol
_atom_type_description
_atom_type_scat_dispersion_real
_atom_type_scat_dispersion_imag
_atom_type_scat_source
C C 0.0033 0.0016 'International Tables Vol C Tables 4.2.6.8 and 6.1.1.4'
H H 0.0000 0.0000 'International Tables Vol C Tables 4.2.6.8 and 6.1.1.4'
O O 0.0106 0.0060 'International Tables Vol C Tables 4.2.6.8 and 6.1.1.4'
Co Co 0.3494 0.9721 'International Tables Vol C Tables 4.2.6.8 and 6.1.1.4'

loop_
_geom_angle_atom_site_label_1
_geom_angle_atom_site_label_2
_geom_angle_atom_site_label_3
_geom_angle
_geom_angle_site_symmetry_1
_geom_angle_site_symmetry_3
_geom_angle_publ_flag
O1 Co O1 180.0 . 5_665 ?
O1 Co O3 90.94(10) . 5_665 ?
O1 Co O3 89.06(10) 5_665 5_665 ?
O1 Co O3 89.06(10) . . ?
O1 Co O3 90.94(10) 5_665 . ?
O3 Co O3 180.0 5_665 . ?
O1 Co O3 92.42(10) . 2_655 ?
O1 Co O3 87.58(10) 5_665 2_655 ?
O3 Co O3 96.23(10) 5_665 2_655 ?
O3 Co O3 83.77(10) . 2_655 ?
O1 Co O3 87.58(10) . 6_565 ?
O1 Co O3 92.42(10) 5_665 6_565 ?
O3 Co O3 83.77(10) 5_665 6_565 ?
O3 Co O3 96.23(10) . 6_565 ?
O3 Co O3 180.0 2_655 6_565 ?
C1 O1 Co 129.9(3) . . ?
Co O3 Co 92.47(10) . 2_655 ?
Co O3 H1 112.1 . . ?
Co O3 H1 118.4 2_655 . ?
Co O3 H2 109.1 . . ?
Co O3 H2 127.4 2_655 . ?
H1 O3 H2 97.4 . . ?
H3 O4 H3 108.7 5_555 . ?
O1 C1 O1 125.6(4) 2_655 . ?
O1 C1 C2 117.2(2) 2_655 . ?
O1 C1 C2 117.2(2) . . ?
C3 C2 C3 120.3(5) . 2_655 ?
C3 C2 C1 119.9(2) . . ?
C3 C2 C1 119.9(2) 2_655 . ?
C2 C3 C4 119.5(4) . . ?
C2 C3 H4 117.1 . . ?
C4 C3 H4 122.7 . . ?
C5 C4 C3 121.1(4) . . ?
C5 C4 H5 119.0 . . ?
C3 C4 H5 119.9 . . ?
C4 C5 C4 118.5(4) 2_655 . ?
C4 C5 C6 120.8(2) 2_655 . ?
C4 C5 C6 120.8(2) . . ?
C7 C6 C7 117.4(5) . 2_655 ?
C7 C6 C5 121.3(2) . . ?
C7 C6 C5 121.3(2) 2_655 . ?
C8 C7 C6 121.4(4) . . ?
C8 C7 H6 116.9 . . ?
C6 C7 H6 121.7 . . ?
C7 C8 C9 120.5(4) . 2_655 ?
C7 C8 C9 120.5(4) . . ?
C7 C8 H7 119.9 . . ?
C9 C8 H7 119.6 2_655 . ?
C9 C8 H7 119.6 . . ?
C8 C9 C8 118.8(5) 2_655 . ?
C8 C9 C10 120.6(2) 2_655 . ?
C8 C9 C10 120.6(2) . . ?
O2 C10 O2 124.6(5) . 2_655 ?
O2 C10 C9 117.7(2) . . ?
O2 C10 C9 117.7(2) 2_655 . ?
O2 C10 C9 117.7(2) . 2_655 ?
O2 C10 C9 117.7(2) 2_655 2_655 ?

loop_
_geom_bond_atom_site_label_1
_geom_bond_atom_site_label_2
_geom_bond_distance
_geom_bond_site_symmetry_2
_geom_bond_publ_flag
Co O1 1.998(2) . ?
Co O1 1.998(2) 5_665 ?
Co O3 2.142(2) 5_665 ?
Co O3 2.142(2) . ?
Co O3 2.168(3) 2_655 ?
Co O3 2.168(3) 6_565 ?
Co Co 3.1130(5) 2_655 ?
O1 C1 1.248(3) . ?
O2 C10 1.252(4) . ?
O3 Co 2.168(3) 2_655 ?
O3 H1 0.8832 . ?
O3 H2 0.8760 . ?
O4 H3 0.8554 . ?
C1 O1 1.248(3) 2_655 ?
C1 C2 1.503(6) . ?
C2 C3 1.380(5) . ?
C2 C3 1.380(5) 2_655 ?
C3 C4 1.388(5) . ?
C3 H4 0.9418 . ?
C4 C5 1.384(5) . ?
C4 H5 0.9971 . ?
C5 C4 1.384(5) 2_655 ?
C5 C6 1.490(6) . ?
C6 C7 1.386(5) . ?
C6 C7 1.386(5) 2_655 ?
C7 C8 1.377(5) . ?
C7 H6 0.9746 . ?
C8 C9 1.379(4) 2_655 ?
C8 C9 1.379(4) . ?
C8 H7 0.9116 . ?
C9 C8 1.379(4) 2_655 ?
C9 C10 1.502(7) . ?
C10 O2 1.252(4) 2_655 ?
C10 C9 1.502(7) 2_655 ?

loop_
_geom_torsion_atom_site_label_1
_geom_torsion_atom_site_label_2
_geom_torsion_atom_site_label_3
_geom_torsion_atom_site_label_4
_geom_torsion
_geom_torsion_site_symmetry_1
_geom_torsion_site_symmetry_2
_geom_torsion_site_symmetry_3
_geom_torsion_site_symmetry_4
_geom_torsion_publ_flag
O1 Co O1 C1 0(100) 5_665 . . . ?
O3 Co O1 C1 129.9(2) 5_665 . . . ?
O3 Co O1 C1 -50.1(2) . . . . ?
O3 Co O1 C1 33.6(3) 2_655 . . . ?
O3 Co O1 C1 -146.4(3) 6_565 . . . ?
Co Co O1 C1 -7.3(2) 2_655 . . . ?
O1 Co O3 Co 72.11(10) . . . 2_655 ?
O1 Co O3 Co -107.89(10) 5_665 . . 2_655 ?
O3 Co O3 Co 157(100) 5_665 . . 2_655 ?
O3 Co O3 Co -20.42(11) 2_655 . . 2_655 ?
O3 Co O3 Co 159.58(11) 6_565 . . 2_655 ?
Co O1 C1 O1 4.92(15) . . . 2_655 ?
Co O1 C1 C2 -175.08(15) . . . . ?
O1 C1 C2 C3 169.1(2) 2_655 . . . ?
O1 C1 C2 C3 -10.9(2) . . . . ?
O1 C1 C2 C3 -10.9(2) 2_655 . . 2_655 ?
O1 C1 C2 C3 169.1(2) . . . 2_655 ?
C3 C2 C3 C4 0.8(3) 2_655 . . . ?
C1 C2 C3 C4 -179.2(3) . . . . ?
C2 C3 C4 C5 -1.6(6) . . . . ?
C3 C4 C5 C4 0.8(3) . . . 2_655 ?
C3 C4 C5 C6 -179.2(3) . . . . ?
C4 C5 C6 C7 -143.5(3) 2_655 . . . ?
C4 C5 C6 C7 36.5(3) . . . . ?
C4 C5 C6 C7 36.5(3) 2_655 . . 2_655 ?
C4 C5 C6 C7 -143.5(3) . . . 2_655 ?
C7 C6 C7 C8 -1.2(3) 2_655 . . . ?
C5 C6 C7 C8 178.8(3) . . . . ?
C6 C7 C8 C9 2.4(6) . . . 2_655 ?
C6 C7 C8 C9 2.4(6) . . . . ?
C7 C8 C9 C9 0(100) . . . 2_655 ?
C7 C8 C9 C8 -1.2(3) . . . 2_655 ?
C9 C8 C9 C8 0(100) 2_655 . . 2_655 ?
C7 C8 C9 C10 178.8(3) . . . . ?
C9 C8 C9 C10 0(100) 2_655 . . . ?
C9 C9 C10 O2 0(100) 2_655 . . . ?
C8 C9 C10 O2 -162.1(3) 2_655 . . . ?
C8 C9 C10 O2 17.9(3) . . . . ?
C9 C9 C10 O2 0(57) 2_655 . . 2_655 ?
C8 C9 C10 O2 17.9(3) 2_655 . . 2_655 ?
C8 C9 C10 O2 -162.1(3) . . . 2_655 ?
C8 C9 C10 C9 0(100) 2_655 . . 2_655 ?
C8 C9 C10 C9 0(95) . . . 2_655 ?
